data_2217237
loop_
_publ_author_name
'Amini, Mostafa M.'
'Mohammadnezhad Sh.,Gholamhossein'
'Khavasi, Hamid Reza'

_publ_section_title
;
 4-Amino-2-methylquinolinium hydrogensulfate dihydrate
;
_journal_coeditor_code OM2193
_journal_issue 1
_journal_name_full 'Acta Crystallographica Section E'
_journal_page_first o203
_journal_page_last o203
_journal_paper_doi 10.1107/S1600536807063982
_journal_volume 64
_journal_year 2008
_chemical_formula_iupac 'C10 H11 N2 +, H S O4 -, 2H2 O'
_chemical_formula_moiety 'C10 H11 N2 +, H O4 S -, 2(H2 O)'
_chemical_formula_sum 'C10 H16 N2 O6 S'
_chemical_formula_weight 292.32
_chemical_name_systematic
;
4-Amino-2-methylquinolinium hydrogensulfate dihydrate
;
_space_group_IT_number 2
_symmetry_cell_setting triclinic
_symmetry_space_group_name_Hall '-P 1'
_symmetry_space_group_name_H-M 'P -1'
_audit_creation_method 'WinGX routine CIF_UPDATE'
_cell_angle_alpha 68.283(6)
_cell_angle_beta 76.355(7)
_cell_angle_gamma 67.949(6)
_cell_formula_units_Z 4
_cell_length_a 10.1585(9)
_cell_length_b 11.2131(9)
_cell_length_c 13.3545(11)
_cell_measurement_reflns_used 2500
_cell_measurement_temperature 120(2)
_cell_measurement_theta_max 29.19
_cell_measurement_theta_min 1.65
_cell_volume 1301.5(2)
_computing_cell_refinement 'X-AREA (Stoe & Cie, 2005)'
_computing_data_collection 'X-RED32 (Stoe & Cie, 2005)'
_computing_data_reduction 'X-AREA (Stoe & Cie, 2005)'
_computing_molecular_graphics 'ORTEP-3 for Windows (Farrugia, 1997)'
_computing_publication_material 'WinGX (Farrugia, 1999)'
_computing_structure_refinement 'SHELXL97 (Sheldrick, 1997)'
_computing_structure_solution 'SHELXS97 (Sheldrick, 1997)'
_diffrn_measured_fraction_theta_full 0.993
_diffrn_measured_fraction_theta_max 0.993
_diffrn_measurement_device_type 'Stoe IPDSII'
_diffrn_measurement_method \w
_diffrn_radiation_type MoK\a
_diffrn_radiation_wavelength 0.71073
_diffrn_reflns_av_R_equivalents 0.0867
_diffrn_reflns_limit_h_max 13
_diffrn_reflns_limit_h_min -13
_diffrn_reflns_limit_k_max 15
_diffrn_reflns_limit_k_min -15
_diffrn_reflns_limit_l_max 16
_diffrn_reflns_limit_l_min -18
_diffrn_reflns_number 16357
_diffrn_reflns_theta_full 29.19
_diffrn_reflns_theta_max 29.19
_diffrn_reflns_theta_min 1.65
_diffrn_standards_number 0
_exptl_absorpt_coefficient_mu 0.274
_exptl_absorpt_correction_T_max 0.970
_exptl_absorpt_correction_T_min 0.950
_exptl_absorpt_correction_type numerical
_exptl_absorpt_process_details '(X-SHAPE; Stoe & Cie, 2005)'
_exptl_crystal_colour colorless
_exptl_crystal_density_diffrn 1.492
_exptl_crystal_density_method 'not measured'
_exptl_crystal_description needle
_exptl_crystal_F_000 616
_exptl_crystal_size_max 0.5
_exptl_crystal_size_mid 0.15
_exptl_crystal_size_min 0.12
_refine_diff_density_max 0.391
_refine_diff_density_min -0.991
_refine_ls_extinction_method none
_refine_ls_goodness_of_fit_ref 1.056
_refine_ls_hydrogen_treatment mixed
_refine_ls_matrix_type full
_refine_ls_number_parameters 409
_refine_ls_number_reflns 7008
_refine_ls_number_restraints 0
_refine_ls_restrained_S_all 1.056
_refine_ls_R_factor_gt 0.0602
_refine_ls_shift/su_max 0.019
_refine_ls_structure_factor_coef Fsqd
_refine_ls_weighting_details 'calc w=1/[\s^2^(Fo^2^)+(0.0853P)^2^+1.1102P] where P=(Fo^2^+2Fc^2^)/3'
_refine_ls_weighting_scheme calc
_refine_ls_wR_factor_ref 0.1821
_reflns_number_gt 5729
_reflns_number_total 7008
_reflns_threshold_expression >2sigma(I)
_cod_data_source_file om2193.cif
_cod_data_source_block I
_cod_original_cell_volume 1301.51(19)
_cod_original_formula_sum 'C10 H16 N2 O6 S1'
_cod_database_code 2217237
_cod_database_fobs_code 2217237

loop_
_symmetry_equiv_pos_as_xyz
'x, y, z'
'-x, -y, -z'

loop_
_atom_site_type_symbol
_atom_site_label
_atom_site_fract_x
_atom_site_fract_y
_atom_site_fract_z
_atom_site_U_iso_or_equiv
_atom_site_adp_type
_atom_site_calc_flag
_atom_site_refinement_flags
_atom_site_occupancy
C C1 -0.2667(2) 0.3412(2) 0.37942(17) 0.0230(4) Uani d . 1
H H1A -0.1789 0.3565 0.3583 0.028 Uiso calc R 1
C C2 -0.2725(2) 0.2116(2) 0.42028(19) 0.0251(4) Uani d . 1
H H2A -0.1882 0.1389 0.4268 0.03 Uiso calc R 1
C C3 -0.4052(2) 0.1875(2) 0.45255(19) 0.0251(4) Uani d . 1
H H3A -0.408 0.0991 0.48 0.03 Uiso calc R 1
C C4 -0.5305(2) 0.2943(2) 0.44357(17) 0.0228(4) Uani d . 1
H H4A -0.6174 0.2772 0.4648 0.027 Uiso calc R 1
C C5 -0.5292(2) 0.4296(2) 0.40258(16) 0.0206(4) Uani d . 1
C C6 -0.6557(2) 0.5461(2) 0.39237(17) 0.0208(4) Uani d . 1
C C7 -0.6404(2) 0.6757(2) 0.34890(17) 0.0228(4) Uani d . 1
H H7 -0.7215 0.7519 0.3411 0.027 Uiso calc R 1
C C8 -0.5072(2) 0.6914(2) 0.31778(17) 0.0217(4) Uani d . 1
C C9 -0.4852(3) 0.8274(2) 0.27189(19) 0.0274(5) Uani d . 1
H H9C -0.4342 0.8368 0.2005 0.033 Uiso calc R 1
H H9B -0.4311 0.8351 0.3179 0.033 Uiso calc R 1
H H9A -0.5764 0.8973 0.2679 0.033 Uiso calc R 1
C C10 -0.3942(2) 0.4510(2) 0.36953(17) 0.0205(4) Uani d . 1
C C11 -0.7437(2) 0.6655(2) 0.12158(18) 0.0240(4) Uani d . 1
H H11A -0.8339 0.6553 0.1415 0.029 Uiso calc R 1
C C12 -0.7303(2) 0.7924(2) 0.08060(19) 0.0268(4) Uani d . 1
H H12A -0.8116 0.8683 0.0736 0.032 Uiso calc R 1
C C13 -0.5935(2) 0.8088(2) 0.04894(19) 0.0257(4) Uani d . 1
H H13 -0.5854 0.8953 0.0208 0.031 Uiso calc R 1
C C14 -0.4726(2) 0.6974(2) 0.05956(17) 0.0230(4) Uani d . 1
H H14 -0.3832 0.7093 0.0386 0.028 Uiso calc R 1
C C15 -0.4823(2) 0.5647(2) 0.10199(16) 0.0203(4) Uani d . 1
C C16 -0.3599(2) 0.4439(2) 0.11442(17) 0.0202(4) Uani d . 1
C C17 -0.3833(2) 0.3176(2) 0.15913(17) 0.0217(4) Uani d . 1
H H17 -0.3055 0.2385 0.1688 0.026 Uiso calc R 1
C C18 -0.5200(2) 0.3094(2) 0.18876(17) 0.0216(4) Uani d . 1
C C19 -0.5493(2) 0.1767(2) 0.23516(18) 0.0253(4) Uani d . 1
H H19A -0.4617 0.1044 0.253 0.03 Uiso calc R 1
H H19B -0.5889 0.1641 0.1827 0.03 Uiso calc R 1
H H19C -0.6159 0.1767 0.2995 0.03 Uiso calc R 1
C C20 -0.6205(2) 0.5506(2) 0.13349(17) 0.0207(4) Uani d . 1
N N1 -0.7861(2) 0.5326(2) 0.42328(17) 0.0264(4) Uani d . 1
H H1B -0.799(3) 0.452(3) 0.450(2) 0.035(8) Uiso d . 1
H H1C -0.863(3) 0.604(3) 0.421(2) 0.034(8) Uiso d . 1
N N2 -0.38895(19) 0.58169(19) 0.32826(15) 0.0215(4) Uani d . 1
H H2B -0.297(3) 0.591(3) 0.304(2) 0.033(8) Uiso d . 1
N N3 -0.2264(2) 0.4497(2) 0.08604(16) 0.0241(4) Uani d . 1
H H3B -0.206(3) 0.528(3) 0.056(3) 0.041(9) Uiso d . 1
H H3C -0.156(3) 0.375(3) 0.090(2) 0.030(7) Uiso d . 1
N N4 -0.63363(19) 0.42260(19) 0.17560(15) 0.0217(4) Uani d . 1
H H4B -0.724(3) 0.421(3) 0.197(2) 0.024(7) Uiso d . 1
O O1 0.21598(18) 0.09186(18) 0.12957(15) 0.0304(4) Uani d . 1
H H1D 0.174(4) 0.085(4) 0.196(3) 0.049(10) Uiso d . 1
O O2 0.19440(18) 0.16254(17) -0.05753(13) 0.0285(4) Uani d . 1
O O3 0.11031(19) 0.33038(17) 0.03498(15) 0.0316(4) Uani d . 1
O O4 -0.02002(17) 0.17733(17) 0.07138(14) 0.0279(4) Uani d . 1
O O5 -0.21953(18) -0.06596(18) 0.35374(15) 0.0299(4) Uani d . 1
H H5 -0.169(4) -0.059(4) 0.284(3) 0.054(10) Uiso d . 1
O O6 -0.20017(18) -0.15065(18) 0.54201(14) 0.0307(4) Uani d . 1
O O7 -0.10350(19) -0.30542(17) 0.43617(14) 0.0306(4) Uani d . 1
O O8 0.01481(18) -0.14707(19) 0.41604(15) 0.0328(4) Uani d . 1
O O9 0.1039(3) 0.0757(2) 0.31884(16) 0.0445(5) Uani d . 1
H H9D 0.080(4) 0.007(4) 0.356(3) 0.056(11) Uiso d . 1
H H9E 0.133(4) 0.098(4) 0.358(3) 0.047(10) Uiso d . 1
O O10 -0.0982(2) -0.0478(2) 0.16311(16) 0.0396(5) Uani d . 1
H H10A -0.073(4) 0.026(4) 0.129(3) 0.050(10) Uiso d . 1
H H10B -0.127(4) -0.073(3) 0.124(3) 0.042(9) Uiso d . 1
O O11 -0.12512(18) -0.36765(18) 0.25826(15) 0.0276(4) Uani d . 1
H H11C -0.112(3) -0.346(3) 0.309(3) 0.038(8) Uiso d . 1
H H11B -0.137(4) -0.303(4) 0.203(3) 0.070(13) Uiso d . 1
O O12 -0.90519(19) 0.4039(2) 0.21908(16) 0.0316(4) Uani d . 1
H H12B -0.916(4) 0.386(4) 0.165(3) 0.058(11) Uiso d . 1
H H12C -0.979(4) 0.478(4) 0.231(3) 0.063(11) Uiso d . 1
S S1 0.12067(5) 0.19469(5) 0.04176(4) 0.02081(14) Uani d . 1
S S2 -0.12161(5) -0.17207(5) 0.44180(4) 0.02107(14) Uani d . 1

loop_
_atom_site_aniso_label
_atom_site_aniso_U_11
_atom_site_aniso_U_22
_atom_site_aniso_U_33
_atom_site_aniso_U_12
_atom_site_aniso_U_13
_atom_site_aniso_U_23
C1 0.0200(10) 0.0298(11) 0.0256(10) -0.0120(8) -0.0022(8) -0.0116(8)
C2 0.0199(10) 0.0276(11) 0.0317(11) -0.0074(8) -0.0033(8) -0.0137(9)
C3 0.0260(11) 0.0250(10) 0.0304(11) -0.0135(9) -0.0012(8) -0.0111(8)
C4 0.0205(10) 0.0282(11) 0.0258(10) -0.0132(8) -0.0009(8) -0.0108(8)
C5 0.0196(9) 0.0262(10) 0.0220(9) -0.0122(8) -0.0019(7) -0.0095(8)
C6 0.0168(9) 0.0281(10) 0.0224(9) -0.0096(8) -0.0002(7) -0.0118(8)
C7 0.0223(10) 0.0237(10) 0.0258(10) -0.0077(8) -0.0040(8) -0.0102(8)
C8 0.0222(10) 0.0240(10) 0.0228(9) -0.0099(8) -0.0033(7) -0.0086(8)
C9 0.0317(12) 0.0254(11) 0.0297(11) -0.0148(9) -0.0041(9) -0.0076(8)
C10 0.0197(9) 0.0247(10) 0.0230(9) -0.0109(8) -0.0022(7) -0.0102(8)
C11 0.0184(9) 0.0310(11) 0.0278(10) -0.0109(8) -0.0033(8) -0.0113(8)
C12 0.0213(10) 0.0281(11) 0.0329(11) -0.0059(8) -0.0057(8) -0.0121(9)
C13 0.0266(11) 0.0245(10) 0.0307(11) -0.0120(9) -0.0034(9) -0.0098(8)
C14 0.0213(10) 0.0275(10) 0.0253(10) -0.0126(8) -0.0030(8) -0.0086(8)
C15 0.0192(9) 0.0264(10) 0.0212(9) -0.0112(8) -0.0019(7) -0.0101(8)
C16 0.0178(9) 0.0268(10) 0.0225(9) -0.0113(8) -0.0015(7) -0.0109(8)
C17 0.0176(9) 0.0252(10) 0.0278(10) -0.0091(8) -0.0035(8) -0.0115(8)
C18 0.0201(9) 0.0260(10) 0.0242(10) -0.0121(8) -0.0025(7) -0.0091(8)
C19 0.0258(10) 0.0272(11) 0.0288(11) -0.0154(9) -0.0009(8) -0.0097(8)
C20 0.0192(9) 0.0251(10) 0.0228(9) -0.0102(8) -0.0035(7) -0.0092(8)
N1 0.0177(9) 0.0285(10) 0.0355(10) -0.0099(8) -0.0012(7) -0.0112(8)
N2 0.0199(8) 0.0259(9) 0.0248(8) -0.0121(7) -0.0015(7) -0.0106(7)
N3 0.0160(9) 0.0269(10) 0.0325(10) -0.0104(8) -0.0011(7) -0.0101(8)
N4 0.0171(8) 0.0292(9) 0.0255(9) -0.0130(7) -0.0011(6) -0.0109(7)
O1 0.0226(8) 0.0384(10) 0.0315(9) -0.0084(7) -0.0048(7) -0.0127(7)
O2 0.0302(8) 0.0337(9) 0.0284(8) -0.0149(7) 0.0030(6) -0.0162(7)
O3 0.0305(9) 0.0282(8) 0.0435(10) -0.0172(7) 0.0046(7) -0.0167(7)
O4 0.0183(7) 0.0330(9) 0.0387(9) -0.0157(7) -0.0021(6) -0.0111(7)
O5 0.0238(8) 0.0329(9) 0.0346(9) -0.0071(7) -0.0045(7) -0.0135(7)
O6 0.0300(9) 0.0380(9) 0.0305(8) -0.0175(7) 0.0027(7) -0.0148(7)
O7 0.0325(9) 0.0268(8) 0.0367(9) -0.0127(7) -0.0027(7) -0.0121(7)
O8 0.0206(8) 0.0443(10) 0.0398(10) -0.0194(7) -0.0011(7) -0.0124(8)
O9 0.0656(14) 0.0587(13) 0.0308(10) -0.0463(12) 0.0001(9) -0.0143(9)
O10 0.0614(13) 0.0439(11) 0.0288(9) -0.0365(10) -0.0023(8) -0.0099(8)
O11 0.0253(8) 0.0320(9) 0.0328(9) -0.0150(7) -0.0018(7) -0.0130(7)
O12 0.0208(8) 0.0380(10) 0.0445(10) -0.0133(7) -0.0023(7) -0.0191(8)
S1 0.0171(3) 0.0242(3) 0.0272(3) -0.0123(2) -0.00033(19) -0.0103(2)
S2 0.0170(3) 0.0253(3) 0.0263(3) -0.0114(2) -0.00057(19) -0.0105(2)

loop_
_atom_type_symbol
_atom_type_description
_atom_type_scat_dispersion_real
_atom_type_scat_dispersion_imag
_atom_type_scat_source
C C 0.0033 0.0016 'International Tables Vol C Tables 4.2.6.8 and 6.1.1.4'
H H 0 0 'International Tables Vol C Tables 4.2.6.8 and 6.1.1.4'
N N 0.0061 0.0033 'International Tables Vol C Tables 4.2.6.8 and 6.1.1.4'
O O 0.0106 0.006 'International Tables Vol C Tables 4.2.6.8 and 6.1.1.4'
S S 0.1246 0.1234 'International Tables Vol C Tables 4.2.6.8 and 6.1.1.4'

loop_
_geom_angle_atom_site_label_1
_geom_angle_atom_site_label_2
_geom_angle_atom_site_label_3
_geom_angle
C2 C1 C10 119.60(19)
C2 C1 H1A 120.2
C10 C1 H1A 120.2
C1 C2 C3 120.6(2)
C1 C2 H2A 119.7
C3 C2 H2A 119.7
C4 C3 C2 120.19(19)
C4 C3 H3A 119.9
C2 C3 H3A 119.9
C3 C4 C5 121.01(19)
C3 C4 H4A 119.5
C5 C4 H4A 119.5
C4 C5 C10 117.63(19)
C4 C5 C6 124.08(18)
C10 C5 C6 118.30(18)
N1 C6 C7 120.1(2)
N1 C6 C5 121.16(19)
C7 C6 C5 118.71(18)
C8 C7 C6 120.9(2)
C8 C7 H7 119.6
C6 C7 H7 119.6
N2 C8 C7 120.14(19)
N2 C8 C9 116.95(18)
C7 C8 C9 122.9(2)
C8 C9 H9C 109.5
C8 C9 H9B 109.5
H9C C9 H9B 109.5
C8 C9 H9A 109.5
H9C C9 H9A 109.5
H9B C9 H9A 109.5
N2 C10 C1 119.84(18)
N2 C10 C5 119.20(19)
C1 C10 C5 120.96(19)
C12 C11 C20 119.83(19)
C12 C11 H11A 120.1
C20 C11 H11A 120.1
C11 C12 C13 120.4(2)
C11 C12 H12A 119.8
C13 C12 H12A 119.8
C14 C13 C12 120.2(2)
C14 C13 H13 119.9
C12 C13 H13 119.9
C13 C14 C15 120.93(19)
C13 C14 H14 119.5
C15 C14 H14 119.5
C14 C15 C20 117.89(19)
C14 C15 C16 123.65(18)
C20 C15 C16 118.47(18)
N3 C16 C17 120.0(2)
N3 C16 C15 121.66(19)
C17 C16 C15 118.32(18)
C18 C17 C16 121.0(2)
C18 C17 H17 119.5
C16 C17 H17 119.5
N4 C18 C17 120.30(19)
N4 C18 C19 117.20(18)
C17 C18 C19 122.5(2)
C18 C19 H19A 109.5
C18 C19 H19B 109.5
H19A C19 H19B 109.5
C18 C19 H19C 109.5
H19A C19 H19C 109.5
H19B C19 H19C 109.5
N4 C20 C11 119.97(18)
N4 C20 C15 119.33(19)
C11 C20 C15 120.70(19)
C6 N1 H1B 122(2)
C6 N1 H1C 120.9(19)
H1B N1 H1C 117(3)
C8 N2 C10 122.78(17)
C8 N2 H2B 121.3(18)
C10 N2 H2B 115.9(18)
C16 N3 H3B 123(2)
C16 N3 H3C 118.9(19)
H3B N3 H3C 118(3)
C18 N4 C20 122.61(17)
C18 N4 H4B 122.8(17)
C20 N4 H4B 114.6(17)
S1 O1 H1D 114(2)
S2 O5 H5 111(2)
H9D O9 H9E 109(4)
H10A O10 H10B 114(3)
H11C O11 H11B 111(3)
H12B O12 H12C 111(3)
O3 S1 O4 110.45(10)
O3 S1 O2 111.62(10)
O4 S1 O2 112.86(10)
O3 S1 O1 108.74(10)
O4 S1 O1 108.47(10)
O2 S1 O1 104.41(10)
O6 S2 O8 113.87(10)
O6 S2 O7 112.78(10)
O8 S2 O7 110.74(11)
O6 S2 O5 104.17(10)
O8 S2 O5 108.13(10)
O7 S2 O5 106.56(10)

loop_
_geom_bond_atom_site_label_1
_geom_bond_atom_site_label_2
_geom_bond_distance
C1 C2 1.369(3)
C1 C10 1.405(3)
C1 H1A 0.93
C2 C3 1.411(3)
C2 H2A 0.93
C3 C4 1.374(3)
C3 H3A 0.93
C4 C5 1.414(3)
C4 H4A 0.93
C5 C10 1.420(3)
C5 C6 1.437(3)
C6 N1 1.339(3)
C6 C7 1.406(3)
C7 C8 1.376(3)
C7 H7 0.93
C8 N2 1.348(3)
C8 C9 1.500(3)
C9 H9C 0.96
C9 H9B 0.96
C9 H9A 0.96
C10 N2 1.379(3)
C11 C12 1.370(3)
C11 C20 1.408(3)
C11 H11A 0.93
C12 C13 1.414(3)
C12 H12A 0.93
C13 C14 1.374(3)
C13 H13 0.93
C14 C15 1.415(3)
C14 H14 0.93
C15 C20 1.419(3)
C15 C16 1.440(3)
C16 N3 1.339(2)
C16 C17 1.407(3)
C17 C18 1.380(3)
C17 H17 0.93
C18 N4 1.344(3)
C18 C19 1.499(3)
C19 H19A 0.96
C19 H19B 0.96
C19 H19C 0.96
C20 N4 1.380(3)
N1 H1B 0.89(3)
N1 H1C 0.89(3)
N2 H2B 0.95(3)
N3 H3B 0.90(3)
N3 H3C 0.86(3)
N4 H4B 0.90(3)
O1 S1 1.5293(18)
O1 H1D 0.87(4)
O2 S1 1.4601(17)
O3 S1 1.4548(16)
O4 S1 1.4568(15)
O5 S2 1.5543(18)
O5 H5 0.94(4)
O6 S2 1.4406(17)
O7 S2 1.4646(17)
O8 S2 1.4536(15)
O9 H9D 0.84(4)
O9 H9E 0.81(4)
O10 H10A 0.88(4)
O10 H10B 0.82(3)
O11 H11C 0.85(3)
O11 H11B 0.82(4)
O12 H12B 0.86(4)
O12 H12C 0.92(4)

loop_
_geom_hbond_atom_site_label_D
_geom_hbond_atom_site_label_H
_geom_hbond_atom_site_label_A
_geom_hbond_site_symmetry_A
_geom_hbond_distance_DH
_geom_hbond_distance_HA
_geom_hbond_distance_DA
_geom_hbond_angle_DHA
_geom_hbond_publ_flag
N1 H1B O7 2_456 0.89(3) 2.16(3) 2.981(3) 154(3) yes
N1 H1C O7 1_465 0.88(3) 2.26(3) 3.049(3) 149(3) yes
N1 H1C O8 1_465 0.88(3) 2.58(3) 3.374(3) 151(3) yes
O1 H1D O9 . 0.88(4) 1.61(4) 2.485(3) 177(5) yes
N2 H2B O11 1_565 0.95(3) 1.88(3) 2.819(3) 172(3) yes
N3 H3B O3 2_565 0.90(3) 2.03(3) 2.902(3) 163(3) yes
N3 H3C O3 . 0.87(3) 2.54(3) 3.177(3) 132(3) yes
N3 H3C O4 . 0.87(3) 2.20(3) 3.034(3) 162(3) yes
N4 H4B O12 . 0.90(3) 1.87(3) 2.753(3) 169(3) yes
O5 H5 O10 . 0.94(4) 1.58(4) 2.523(3) 174(5) yes
O9 H9D O8 . 0.84(4) 1.91(4) 2.736(3) 169(4) yes
O9 H9E O6 2_556 0.81(4) 1.98(4) 2.783(3) 178(5) yes
O10 H10A O4 . 0.89(4) 1.81(4) 2.695(3) 175(3) yes
O10 H10B O2 2_555 0.83(4) 1.93(4) 2.745(3) 169(4) yes
O11 H11B O2 2_555 0.82(4) 2.04(4) 2.843(3) 167(5) yes
O11 H11C O7 . 0.85(4) 1.94(4) 2.787(3) 172(3) yes
O12 H12B O3 1_455 0.86(4) 1.98(4) 2.823(3) 166(4) yes
O12 H12C O11 1_465 0.92(4) 1.90(4) 2.823(3) 177(4) yes

loop_
_geom_torsion_atom_site_label_1
_geom_torsion_atom_site_label_2
_geom_torsion_atom_site_label_3
_geom_torsion_atom_site_label_4
_geom_torsion
C10 C1 C2 C3 0.0(3)
C1 C2 C3 C4 -0.2(3)
C2 C3 C4 C5 -0.3(3)
C3 C4 C5 C10 1.0(3)
C3 C4 C5 C6 -179.1(2)
C4 C5 C6 N1 0.8(3)
C10 C5 C6 N1 -179.22(19)
C4 C5 C6 C7 -179.12(19)
C10 C5 C6 C7 0.8(3)
N1 C6 C7 C8 179.3(2)
C5 C6 C7 C8 -0.7(3)
C6 C7 C8 N2 0.3(3)
C6 C7 C8 C9 -179.5(2)
C2 C1 C10 N2 -179.89(19)
C2 C1 C10 C5 0.8(3)
C4 C5 C10 N2 179.44(18)
C6 C5 C10 N2 -0.5(3)
C4 C5 C10 C1 -1.3(3)
C6 C5 C10 C1 178.79(19)
C20 C11 C12 C13 0.8(3)
C11 C12 C13 C14 -0.4(3)
C12 C13 C14 C15 0.1(3)
C13 C14 C15 C20 -0.2(3)
C13 C14 C15 C16 179.5(2)
C14 C15 C16 N3 0.0(3)
C20 C15 C16 N3 179.79(19)
C14 C15 C16 C17 179.10(19)
C20 C15 C16 C17 -1.2(3)
N3 C16 C17 C18 -179.9(2)
C15 C16 C17 C18 1.0(3)
C16 C17 C18 N4 -0.2(3)
C16 C17 C18 C19 179.12(19)
C12 C11 C20 N4 179.5(2)
C12 C11 C20 C15 -0.9(3)
C14 C15 C20 N4 -179.74(18)
C16 C15 C20 N4 0.5(3)
C14 C15 C20 C11 0.7(3)
C16 C15 C20 C11 -179.10(19)
C7 C8 N2 C10 0.1(3)
C9 C8 N2 C10 179.83(18)
C1 C10 N2 C8 -179.24(19)
C5 C10 N2 C8 0.1(3)
C17 C18 N4 C20 -0.5(3)
C19 C18 N4 C20 -179.86(18)
C11 C20 N4 C18 179.95(19)
C15 C20 N4 C18 0.3(3)

loop_
_cod_related_entry_id
_cod_related_entry_database
_cod_related_entry_code
1 ChemSpider 30655419
